data_1575834
loop_
_publ_author_name
'Downes, Thomas D.'
'Jones, S. Paul'
'Firth, James D.'
'Darby, John F.'
'Gilio, Amelia K.'
'Klein, Hanna F.'
'Wang, Xinyu'
'Blakemore, David C.'
'De Fusco, Claudia'
'Roughley, Stephen D.'
'Vidler, Lewis R.'
'Whatton, Maria Ann'
'Woolford, Alison J.-A.'
'Wrigley, Gail L.'
'Hubbard, Roderick E.'
'Wu, Liang'
'Davies, Gideon J.'
'O'Brien, Peter'

_publ_section_title
;
 Design, modular synthesis and screening of 58 shape-diverse 3-D
 fragments.
;
_journal_issue 42
_journal_name_full 'Chemical science'
_journal_page_first 20030
_journal_page_last 20041
_journal_paper_doi 10.1039/d5sc05819h
_journal_volume 16
_journal_year 2025
_chemical_formula_moiety 'C11 H11 F O3'
_chemical_formula_sum 'C11 H11 F O3'
_chemical_formula_weight 210.20
_space_group_crystal_system triclinic
_space_group_IT_number 2
_space_group_name_Hall '-P 1'
_space_group_name_H-M_alt 'P -1'
_atom_sites_solution_hydrogens mixed
_atom_sites_solution_primary dual
_audit_block_doi 10.5517/ccdc.csd.cc28crn2
_audit_creation_date 2019-12-20
_audit_creation_method
;
Olex2 1.2
(compiled 2018.05.29 svn.r3508 for OlexSys, GUI svn.r5506)
;
_audit_update_record
;
2021-07-15 deposited with the CCDC.	2025-09-19 downloaded from the CCDC.
;
_cell_angle_alpha 68.397(7)
_cell_angle_beta 86.839(7)
_cell_angle_gamma 87.855(6)
_cell_formula_units_Z 4
_cell_length_a 5.6368(5)
_cell_length_b 11.7599(8)
_cell_length_c 15.6467(12)
_cell_measurement_reflns_used 2187
_cell_measurement_temperature 110.00(10)
_cell_measurement_theta_max 70.3690
_cell_measurement_theta_min 4.0830
_cell_volume 962.71(14)
_computing_cell_refinement 'CrysAlisPro 1.171.40.63a (Rigaku OD, 2019)'
_computing_data_collection 'CrysAlisPro 1.171.40.63a (Rigaku OD, 2019)'
_computing_data_reduction 'CrysAlisPro 1.171.40.63a (Rigaku OD, 2019)'
_computing_molecular_graphics 'Olex2 (Dolomanov et al., 2009)'
_computing_publication_material 'Olex2 (Dolomanov et al., 2009)'
_computing_structure_refinement 'ShelXL (Sheldrick, 2015)'
_computing_structure_solution 'ShelXT (Sheldrick, 2015)'
_diffrn_ambient_environment N~2~
_diffrn_ambient_temperature 110.00(10)
_diffrn_detector 'CCD plate'
_diffrn_detector_area_resol_mean 16.1450
_diffrn_detector_type Eos
_diffrn_measured_fraction_theta_full 0.997
_diffrn_measured_fraction_theta_max 0.972
_diffrn_measurement_details
;
List of Runs (angles in degrees, time in seconds):

  # Type    Start    End  Width  t~exp~   \w     \q     \k     \f   Frames
#--------------------------------------------------------------------------
  1  \w     -6.00  20.00   1.00    1.00    --    0.00 -77.00-120.00   26
  2  \w     -6.00  39.00   1.00    1.00    --    0.00  77.00  30.00   45
  3  \w    -19.00  31.00   1.00    1.00    --    0.00  77.00-180.00   50
  4  \w    -20.00  13.00   1.00    1.00    --    0.00 -77.00-150.00   33
  5  \w     27.00 106.00   1.00    1.00    --   54.00-125.00 150.00   79
  6  \w     22.00  49.00   1.00    1.00    --   54.00 -57.00 150.00   27
  7  \w    -15.00  72.00   1.00    1.00    --   54.00 -57.00 -60.00   87
  8  \w     52.00  78.00   1.00    1.00    --   54.00-127.00 -38.00   26
  9  \w     48.00  82.00   1.00    1.00    --   54.00  57.00  60.00   34
 10  \w     -5.00  69.00   1.00    1.00    --   54.00 -37.00-180.00   74
 11  \w     58.00 123.00   1.00    1.00    --   54.00  57.00  90.00   65
 12  \w     54.00 121.00   1.00    1.00    --   54.00  37.00-180.00   67
 13  \w     54.00 130.00   1.00    2.00    --  108.00 -63.00 120.00   76
 14  \w     39.00  69.00   1.00    2.00    --  108.00 -91.00  60.00   30
 15  \w    107.00 155.00   1.00    2.00    --  108.00  77.00 -60.00   48
 16  \w     72.00 109.00   1.00    2.00    --  108.00-111.00 -30.00   37
 17  \w     84.00 174.00   1.00    2.00    --  108.00  37.00-150.00   90
 18  \w    119.00 173.00   1.00    2.00    --  108.00  63.00 150.00   54
 19  \w     59.00 127.00   1.00    2.00    --  108.00 -63.00   0.00   68
 20  \w    125.00 174.00   1.00    2.00    --  108.00 111.00 120.00   49
 21  \w     73.00 121.00   1.00    2.00    --  108.00 -50.00-150.00   48
 22  \w     45.00 101.00   1.00    2.00    --  108.00-111.00 150.00   56
 23  \w     80.00 106.00   1.00    2.00    --  108.00-111.00  60.00   26
 24  \w     74.00 105.00   1.00    2.00    --  108.00-111.00-120.00   31
 25  \w     37.00  63.00   1.00    2.00    --  108.00-111.00  60.00   26
 26  \w     89.00 155.00   1.00    2.00    --  108.00  63.00  90.00   66
 27  \w    104.00 175.00   1.00    2.00    --  108.00 111.00  30.00   71
 28  \w     78.00 104.00   1.00    2.00    --  108.00 178.00-120.00   26
;
_diffrn_measurement_device 'four-circle diffractometer'
_diffrn_measurement_device_type 'SuperNova, Dual, Cu at home/near, Eos'
_diffrn_measurement_method '\w scans'
_diffrn_orient_matrix_type 'CrysAlisPro convention (1999,Acta A55,543-557)'
_diffrn_orient_matrix_UB_11 0.0119975000
_diffrn_orient_matrix_UB_12 0.0435039000
_diffrn_orient_matrix_UB_13 -0.1057999000
_diffrn_orient_matrix_UB_21 0.2663807000
_diffrn_orient_matrix_UB_22 -0.0347639000
_diffrn_orient_matrix_UB_23 0.0014069000
_diffrn_orient_matrix_UB_31 -0.0620065000
_diffrn_orient_matrix_UB_32 -0.1294526000
_diffrn_orient_matrix_UB_33 0.0064091000
_diffrn_radiation_monochromator mirror
_diffrn_radiation_probe x-ray
_diffrn_radiation_type CuK\a
_diffrn_radiation_wavelength 1.54184
_diffrn_reflns_av_R_equivalents 0.0221
_diffrn_reflns_av_unetI/netI 0.0383
_diffrn_reflns_Laue_measured_fraction_full 0.997
_diffrn_reflns_Laue_measured_fraction_max 0.972
_diffrn_reflns_limit_h_max 6
_diffrn_reflns_limit_h_min -6
_diffrn_reflns_limit_k_max 11
_diffrn_reflns_limit_k_min -14
_diffrn_reflns_limit_l_max 17
_diffrn_reflns_limit_l_min -19
_diffrn_reflns_number 6094
_diffrn_reflns_point_group_measured_fraction_full 0.997
_diffrn_reflns_point_group_measured_fraction_max 0.972
_diffrn_reflns_theta_full 67.684
_diffrn_reflns_theta_max 71.053
_diffrn_reflns_theta_min 4.044
_diffrn_source 'micro-focus sealed X-ray tube'
_diffrn_source_type 'SuperNova (Cu) X-ray Source'
_exptl_absorpt_coefficient_mu 1.000
_exptl_absorpt_correction_T_max 1.00000
_exptl_absorpt_correction_T_min 0.91049
_exptl_absorpt_correction_type multi-scan
_exptl_absorpt_process_details
;
CrysAlisPro 1.171.40.63a (Rigaku Oxford Diffraction, 2019)
Empirical absorption correction using spherical harmonics,
 implemented in SCALE3 ABSPACK scaling algorithm.
;
_exptl_crystal_colour 'clear colourless'
_exptl_crystal_colour_lustre clear
_exptl_crystal_colour_primary colourless
_exptl_crystal_density_diffrn 1.450
_exptl_crystal_description needle
_exptl_crystal_F_000 440
_exptl_crystal_recrystallization_method Chloroform/Pentane
_exptl_crystal_size_max 0.189
_exptl_crystal_size_mid 0.146
_exptl_crystal_size_min 0.096
_refine_diff_density_max 0.239
_refine_diff_density_min -0.233
_refine_diff_density_rms 0.047
_refine_ls_extinction_method none
_refine_ls_goodness_of_fit_ref 1.035
_refine_ls_hydrogen_treatment mixed
_refine_ls_matrix_type full
_refine_ls_number_parameters 279
_refine_ls_number_reflns 3610
_refine_ls_number_restraints 0
_refine_ls_restrained_S_all 1.035
_refine_ls_R_factor_all 0.0517
_refine_ls_R_factor_gt 0.0400
_refine_ls_shift/su_max 0.000
_refine_ls_shift/su_mean 0.000
_refine_ls_structure_factor_coef Fsqd
_refine_ls_weighting_details 'w=1/[\s^2^(Fo^2^)+(0.0473P)^2^+0.2470P] where P=(Fo^2^+2Fc^2^)/3'
_refine_ls_weighting_scheme calc
_refine_ls_wR_factor_gt 0.0969
_refine_ls_wR_factor_ref 0.1047
_reflns_Friedel_coverage 0.000
_reflns_number_gt 2936
_reflns_number_total 3610
_reflns_threshold_expression 'I > 2\s(I)'
_cod_data_source_file d5sc05819h2.cif
_cod_data_source_block paob1927
_cod_depositor_comments 'Adding full bibliography for 1575833--1575834.cif.'
_cod_original_cell_volume 962.71(13)
_cod_database_code 1575834
_shelx_shelxl_version_number 2018/3
_chemical_oxdiff_formula 'C11 H11 O3 F'
_chemical_oxdiff_usercomment 'Tom Downes TD 5/52'
_shelx_space_group_comment
;
The symmetry employed for this shelxl refinement is uniquely defined
by the following loop, which should always be used as a source of
symmetry information in preference to the above space-group names.
They are only intended as comments.
;
_reflns_odcompleteness_completeness 99.85
_reflns_odcompleteness_iscentric 1
_reflns_odcompleteness_theta 66.97
_olex2_refinement_description
;
1. Fixed Uiso
 At 1.2 times of:
  All C(H) groups, All C(H,H) groups
2.a Ternary CH refined with riding coordinates:
 C15(H15), C14(H14), C10(H10), C7(H7)
2.b Secondary CH2 refined with riding coordinates:
 C12(H12A,H12B), C13(H13A,H13B), C9(H9A,H9B), C8(H8A,H8B)
2.c Aromatic/amide H refined with riding coordinates:
 C22(H22), C18(H18), C4(H4), C21(H21), C5(H5A), C19(H19), C3(H3A), C2(H2)
;
_olex2_date_sample_data_collection 2019-12-20
_olex2_date_sample_submission 2019-12-13
_olex2_submission_special_instructions 'No special instructions were received'
_oxdiff_exptl_absorpt_empirical_details
;
Empirical correction (ABSPACK) includes:
- Absorption correction using spherical harmonics
- Frame scaling
;
_oxdiff_exptl_absorpt_empirical_full_max 1.488
_oxdiff_exptl_absorpt_empirical_full_min 0.748

loop_
_space_group_symop_operation_xyz
'x, y, z'
'-x, -y, -z'

loop_
_atom_site_label
_atom_site_type_symbol
_atom_site_fract_x
_atom_site_fract_y
_atom_site_fract_z
_atom_site_U_iso_or_equiv
_atom_site_adp_type
_atom_site_occupancy
_atom_site_site_symmetry_order
_atom_site_calc_flag
_atom_site_refinement_flags_posn
_atom_site_refinement_flags_adp
_atom_site_refinement_flags_occupancy
_atom_site_disorder_assembly
_atom_site_disorder_group
F2 F 0.7439(2) 0.98070(11) 0.48544(8) 0.0320(3) Uani 1 1 d . . . . .
F1 F 0.5929(2) 0.36375(11) 0.49828(8) 0.0372(3) Uani 1 1 d . . . . .
O5 O 1.1329(2) 0.99088(11) 0.13753(9) 0.0233(3) Uani 1 1 d . . . . .
O4 O 0.4952(2) 0.74706(10) 0.16184(9) 0.0206(3) Uani 1 1 d . . . . .
O2 O 0.5310(2) 0.49223(11) 0.10714(9) 0.0235(3) Uani 1 1 d . . . . .
O3 O 0.2112(2) 0.60691(11) 0.11628(9) 0.0230(3) Uani 1 1 d . . . . .
O1 O 0.1926(2) 0.19666(10) 0.16564(9) 0.0224(3) Uani 1 1 d . . . . .
O6 O 0.7839(2) 1.07494(11) 0.08317(9) 0.0273(3) Uani 1 1 d . . . . .
C16 C 0.9150(3) 0.98687(15) 0.11077(11) 0.0176(3) Uani 1 1 d . . . . .
C11 C 0.3185(3) 0.50604(15) 0.11186(11) 0.0176(3) Uani 1 1 d . . . . .
C17 C 0.8218(3) 0.81818(14) 0.29267(11) 0.0163(3) Uani 1 1 d . . . . .
C6 C 0.1808(3) 0.35064(14) 0.29229(11) 0.0178(3) Uani 1 1 d . . . . .
C15 C 0.8561(3) 0.85866(14) 0.11862(11) 0.0167(3) Uani 1 1 d . . . . .
H15 H 0.971817 0.833180 0.079781 0.020 Uiso 1 1 calc R . . . .
C22 C 0.6184(3) 0.88763(15) 0.29663(12) 0.0196(4) Uani 1 1 d . . . . .
H22 H 0.500154 0.897617 0.255142 0.024 Uiso 1 1 calc R . . . .
C20 C 0.7671(3) 0.92529(16) 0.42270(12) 0.0206(4) Uani 1 1 d . . . . .
C18 C 0.9938(3) 0.80228(15) 0.35695(12) 0.0206(4) Uani 1 1 d . . . . .
H18 H 1.128738 0.754661 0.356023 0.025 Uiso 1 1 calc R . . . .
C14 C 0.8665(3) 0.76362(14) 0.21935(11) 0.0168(3) Uani 1 1 d . . . . .
H14 H 1.022417 0.722246 0.227477 0.020 Uiso 1 1 calc R . . . .
C10 C 0.1365(3) 0.41254(15) 0.11663(12) 0.0190(4) Uani 1 1 d . . . . .
H10 H 0.008227 0.454240 0.076098 0.023 Uiso 1 1 calc R . . . .
C7 C 0.0267(3) 0.34837(15) 0.21643(11) 0.0180(3) Uani 1 1 d . . . . .
H7 H -0.128203 0.386418 0.221832 0.022 Uiso 1 1 calc R . . . .
C12 C 0.6068(3) 0.84809(15) 0.08858(12) 0.0195(4) Uani 1 1 d . . . . .
H12A H 0.516027 0.923207 0.078790 0.023 Uiso 1 1 calc R . . . .
H12B H 0.616089 0.832660 0.031699 0.023 Uiso 1 1 calc R . . . .
C4 C 0.3886(3) 0.28029(16) 0.31478(12) 0.0223(4) Uani 1 1 d . . . . .
H4 H 0.435382 0.229936 0.282696 0.027 Uiso 1 1 calc R . . . .
C21 C 0.5902(3) 0.94199(16) 0.36171(12) 0.0217(4) Uani 1 1 d . . . . .
H21 H 0.454909 0.988666 0.364086 0.026 Uiso 1 1 calc R . . . .
C5 C 0.1156(3) 0.42542(15) 0.34131(12) 0.0225(4) Uani 1 1 d . . . . .
H5A H -0.022964 0.472771 0.327293 0.027 Uiso 1 1 calc R . . . .
C1 C 0.4563(3) 0.35967(16) 0.43009(12) 0.0244(4) Uani 1 1 d . . . . .
C13 C 0.6786(3) 0.67371(14) 0.21830(12) 0.0205(4) Uani 1 1 d . . . . .
H13A H 0.746189 0.615574 0.192570 0.025 Uiso 1 1 calc R . . . .
H13B H 0.615351 0.629055 0.280141 0.025 Uiso 1 1 calc R . . . .
C19 C 0.9673(3) 0.85638(16) 0.42244(12) 0.0233(4) Uani 1 1 d . . . . .
H19 H 1.083016 0.845899 0.464976 0.028 Uiso 1 1 calc R . . . .
C3 C 0.2537(3) 0.43092(16) 0.41106(13) 0.0253(4) Uani 1 1 d . . . . .
H3A H 0.209640 0.481221 0.443477 0.030 Uiso 1 1 calc R . . . .
C9 C 0.2359(4) 0.30799(16) 0.08804(13) 0.0256(4) Uani 1 1 d . . . . .
H9A H 0.156525 0.307051 0.034854 0.031 Uiso 1 1 calc R . . . .
H9B H 0.404845 0.317642 0.072659 0.031 Uiso 1 1 calc R . . . .
C8 C -0.0105(3) 0.22041(16) 0.21647(13) 0.0233(4) Uani 1 1 d . . . . .
H8A H -0.018703 0.160614 0.278829 0.028 Uiso 1 1 calc R . . . .
H8B H -0.156039 0.217842 0.186977 0.028 Uiso 1 1 calc R . . . .
C2 C 0.5269(3) 0.28410(17) 0.38421(13) 0.0260(4) Uani 1 1 d . . . . .
H2 H 0.664745 0.236329 0.399313 0.031 Uiso 1 1 calc R . . . .
H3 H 0.322(5) 0.656(2) 0.1251(18) 0.054(8) Uiso 1 1 d . . . . .
H5 H 1.156(5) 1.064(3) 0.1432(19) 0.064(9) Uiso 1 1 d . . . . .

loop_
_atom_site_aniso_label
_atom_site_aniso_U_11
_atom_site_aniso_U_22
_atom_site_aniso_U_33
_atom_site_aniso_U_23
_atom_site_aniso_U_13
_atom_site_aniso_U_12
F2 0.0339(6) 0.0426(7) 0.0301(6) -0.0260(5) 0.0022(5) -0.0045(5)
F1 0.0445(7) 0.0409(7) 0.0288(6) -0.0132(5) -0.0193(5) -0.0010(5)
O5 0.0214(6) 0.0169(6) 0.0348(7) -0.0131(5) 0.0002(5) -0.0033(5)
O4 0.0194(6) 0.0146(5) 0.0267(7) -0.0057(5) -0.0045(5) -0.0022(4)
O2 0.0220(7) 0.0229(6) 0.0263(7) -0.0098(5) -0.0009(5) -0.0015(5)
O3 0.0207(6) 0.0157(6) 0.0333(7) -0.0091(5) -0.0053(5) -0.0012(5)
O1 0.0253(7) 0.0167(6) 0.0266(7) -0.0097(5) 0.0006(5) -0.0038(5)
O6 0.0353(8) 0.0155(6) 0.0306(7) -0.0066(5) -0.0126(6) 0.0027(5)
C16 0.0235(9) 0.0157(8) 0.0134(8) -0.0051(6) 0.0016(6) -0.0034(6)
C11 0.0228(9) 0.0164(8) 0.0129(8) -0.0039(6) -0.0037(6) -0.0019(6)
C17 0.0196(8) 0.0138(7) 0.0143(8) -0.0037(6) 0.0005(6) -0.0038(6)
C6 0.0211(9) 0.0142(7) 0.0151(8) -0.0014(6) -0.0003(7) -0.0059(6)
C15 0.0185(8) 0.0157(8) 0.0172(8) -0.0076(6) 0.0004(6) -0.0009(6)
C22 0.0190(9) 0.0211(8) 0.0177(8) -0.0056(7) -0.0024(7) -0.0018(6)
C20 0.0268(9) 0.0226(8) 0.0159(8) -0.0111(7) 0.0048(7) -0.0075(7)
C18 0.0192(9) 0.0188(8) 0.0227(9) -0.0061(7) -0.0034(7) 0.0007(6)
C14 0.0181(8) 0.0136(7) 0.0183(8) -0.0051(6) -0.0026(6) 0.0005(6)
C10 0.0235(9) 0.0169(8) 0.0173(8) -0.0062(6) -0.0046(7) -0.0023(6)
C7 0.0175(8) 0.0169(8) 0.0195(8) -0.0062(6) -0.0027(7) -0.0020(6)
C12 0.0225(9) 0.0190(8) 0.0174(8) -0.0065(7) -0.0029(7) -0.0022(7)
C4 0.0239(9) 0.0216(8) 0.0201(9) -0.0062(7) -0.0012(7) 0.0008(7)
C21 0.0183(8) 0.0222(8) 0.0246(9) -0.0090(7) 0.0016(7) 0.0003(6)
C5 0.0246(9) 0.0165(8) 0.0254(9) -0.0061(7) -0.0050(7) 0.0004(7)
C1 0.0299(10) 0.0245(9) 0.0162(8) -0.0026(7) -0.0083(7) -0.0065(7)
C13 0.0227(9) 0.0129(8) 0.0255(9) -0.0058(7) -0.0063(7) 0.0007(6)
C19 0.0239(9) 0.0273(9) 0.0192(9) -0.0082(7) -0.0050(7) -0.0034(7)
C3 0.0340(10) 0.0206(8) 0.0226(9) -0.0088(7) -0.0050(8) -0.0026(7)
C9 0.0377(11) 0.0187(9) 0.0218(9) -0.0090(7) 0.0031(8) -0.0082(7)
C8 0.0242(9) 0.0203(9) 0.0266(9) -0.0100(7) 0.0028(7) -0.0072(7)
C2 0.0216(9) 0.0277(9) 0.0246(9) -0.0046(7) -0.0058(7) 0.0039(7)

loop_
_atom_type_symbol
_atom_type_description
_atom_type_scat_dispersion_real
_atom_type_scat_dispersion_imag
_atom_type_scat_source
C C 0.0181 0.0091 'International Tables Vol C Tables 4.2.6.8 and 6.1.1.4'
H H 0.0000 0.0000 'International Tables Vol C Tables 4.2.6.8 and 6.1.1.4'
F F 0.0727 0.0534 'International Tables Vol C Tables 4.2.6.8 and 6.1.1.4'
O O 0.0492 0.0322 'International Tables Vol C Tables 4.2.6.8 and 6.1.1.4'

loop_
_citation_id
_citation_doi
_citation_year
1 10.26434/chemrxiv-2025-mxs07 2025

loop_
_exptl_crystal_face_index_h
_exptl_crystal_face_index_k
_exptl_crystal_face_index_l
_exptl_crystal_face_perp_dist
1 -1 0 0.0756
0 -1 -2 0.0400
0 1 2 0.0564
1 2 -1 0.0756
-1 -1 2 0.0624
0 -2 -1 0.0576
-1 2 2 0.0873
0 2 1 0.0747
-1 1 -1 0.1026
-1 0 -1 0.1003
-1 -1 -2 0.0818
-1 -2 -2 0.0551
0 -1 2 0.0529
0 1 -2 0.0675
1 0 -1 0.0727
1 1 1 0.0829

loop_
_geom_angle_atom_site_label_1
_geom_angle_atom_site_label_2
_geom_angle_atom_site_label_3
_geom_angle
_geom_angle_site_symmetry_1
_geom_angle_site_symmetry_3
_geom_angle_publ_flag
C13 O4 C12 108.09(12) . . ?
C8 O1 C9 106.52(13) . . ?
O5 C16 C15 111.20(14) . . ?
O6 C16 O5 123.68(15) . . ?
O6 C16 C15 125.12(16) . . ?
O2 C11 O3 123.83(15) . . ?
O2 C11 C10 125.79(16) . . ?
O3 C11 C10 110.35(14) . . ?
C22 C17 C14 122.53(15) . . ?
C18 C17 C22 118.48(16) . . ?
C18 C17 C14 118.95(15) . . ?
C4 C6 C7 122.10(16) . . ?
C5 C6 C7 119.73(15) . . ?
C5 C6 C4 118.18(16) . . ?
C16 C15 C14 112.75(13) . . ?
C16 C15 C12 113.71(14) . . ?
C12 C15 C14 105.22(13) . . ?
C21 C22 C17 120.80(16) . . ?
F2 C20 C21 118.98(16) . . ?
F2 C20 C19 118.27(16) . . ?
C19 C20 C21 122.74(16) . . ?
C19 C18 C17 121.15(16) . . ?
C17 C14 C15 114.21(13) . . ?
C17 C14 C13 114.61(14) . . ?
C13 C14 C15 100.53(13) . . ?
C11 C10 C7 112.14(14) . . ?
C11 C10 C9 114.02(15) . . ?
C9 C10 C7 105.06(13) . . ?
C6 C7 C10 114.65(13) . . ?
C6 C7 C8 113.99(14) . . ?
C8 C7 C10 100.21(13) . . ?
O4 C12 C15 106.77(13) . . ?
C2 C4 C6 121.08(17) . . ?
C20 C21 C22 118.51(16) . . ?
C6 C5 C3 121.48(17) . . ?
F1 C1 C3 118.42(17) . . ?
F1 C1 C2 118.64(17) . . ?
C2 C1 C3 122.94(17) . . ?
O4 C13 C14 105.71(12) . . ?
C20 C19 C18 118.30(16) . . ?
C1 C3 C5 117.71(17) . . ?
O1 C9 C10 106.42(14) . . ?
O1 C8 C7 105.01(13) . . ?
C1 C2 C4 118.61(17) . . ?

loop_
_geom_bond_atom_site_label_1
_geom_bond_atom_site_label_2
_geom_bond_distance
_geom_bond_site_symmetry_2
_geom_bond_publ_flag
F2 C20 1.362(2) . ?
F1 C1 1.365(2) . ?
O5 C16 1.327(2) . ?
O4 C12 1.447(2) . ?
O4 C13 1.437(2) . ?
O2 C11 1.204(2) . ?
O3 C11 1.334(2) . ?
O1 C9 1.438(2) . ?
O1 C8 1.435(2) . ?
O6 C16 1.206(2) . ?
C16 C15 1.515(2) . ?
C11 C10 1.511(2) . ?
C17 C22 1.395(2) . ?
C17 C18 1.394(2) . ?
C17 C14 1.513(2) . ?
C6 C7 1.518(2) . ?
C6 C4 1.392(2) . ?
C6 C5 1.392(2) . ?
C15 C14 1.564(2) . ?
C15 C12 1.530(2) . ?
C22 C21 1.387(2) . ?
C20 C21 1.377(2) . ?
C20 C19 1.365(3) . ?
C18 C19 1.390(3) . ?
C14 C13 1.529(2) . ?
C10 C7 1.566(2) . ?
C10 C9 1.533(2) . ?
C7 C8 1.527(2) . ?
C4 C2 1.386(2) . ?
C5 C3 1.397(2) . ?
C1 C3 1.370(3) . ?
C1 C2 1.369(3) . ?

loop_
_exptl_oxdiff_crystal_face_indexfrac_h
_exptl_oxdiff_crystal_face_indexfrac_k
_exptl_oxdiff_crystal_face_indexfrac_l
_exptl_oxdiff_crystal_face_x
_exptl_oxdiff_crystal_face_y
_exptl_oxdiff_crystal_face_z
1.0003 -1.0000 -0.0003 -0.0315 0.3012 0.0674
-0.0012 -0.9999 -2.0008 0.1682 0.0316 0.1167
0.0012 0.9999 2.0008 -0.1682 -0.0316 -0.1167
1.0005 2.0000 -0.9999 0.2048 0.1956 -0.3274
-0.9998 -1.0001 2.0004 -0.2671 -0.2287 0.2043
-0.0010 -1.9999 -1.0007 0.0189 0.0679 0.2525
-0.9990 1.9999 2.0011 -0.1367 -0.3328 -0.1841
0.0010 1.9999 1.0007 -0.0189 -0.0679 -0.2525
-1.0008 1.0001 -1.0000 0.1373 -0.3028 -0.0738
-1.0010 0.0001 -1.0003 0.0938 -0.2681 0.0557
-1.0018 -0.9998 -2.0008 0.1562 -0.2349 0.1787
-1.0020 -1.9998 -2.0010 0.1127 -0.2002 0.3082
0.0007 -1.0001 2.0004 -0.2551 0.0378 0.1422
-0.0007 1.0001 -2.0004 0.2551 -0.0378 -0.1422
1.0000 0.0000 -1.0003 0.1178 0.2650 -0.0684
1.0013 0.9999 1.0005 -0.0503 0.2334 -0.1851
